data_7705240
loop_
_publ_author_name
'Melle, Philipp'
'S\'egaud, Nathalie'
'Albrecht, Martin'

_publ_section_title
;
 Ambidentate bonding and electrochemical implications of pincer-type
 pyridylidene amide ligands in complexes of nickel, cobalt and zinc.
;
_journal_issue 36
_journal_name_full 'Dalton transactions (Cambridge, England : 2003)'
_journal_page_first 12662
_journal_page_last 12673
_journal_paper_doi 10.1039/d0dt02482a
_journal_volume 49
_journal_year 2020
_chemical_formula_moiety 'C19 H17 Cl2 Co N5 O2'
_chemical_formula_sum 'C19 H17 Cl2 Co N5 O2'
_chemical_formula_weight 477.20
_space_group_crystal_system triclinic
_space_group_IT_number 2
_space_group_name_Hall '-P 1'
_space_group_name_H-M_alt 'P -1'
_atom_sites_solution_hydrogens geom
_atom_sites_solution_primary dual
_audit_creation_date 2019-03-03
_audit_creation_method
;
Olex2 1.2
(compiled 2018.05.29 svn.r3508 for OlexSys, GUI svn.r5506)
;
_audit_update_record
;
2020-07-13 deposited with the CCDC.	2020-08-21 downloaded from the CCDC.
;
_cell_angle_alpha 102.016(2)
_cell_angle_beta 99.280(2)
_cell_angle_gamma 104.188(2)
_cell_formula_units_Z 2
_cell_length_a 7.9978(2)
_cell_length_b 9.2730(2)
_cell_length_c 14.4181(4)
_cell_measurement_reflns_used 5682
_cell_measurement_temperature 173.00(10)
_cell_measurement_theta_max 27.0170
_cell_measurement_theta_min 2.3290
_cell_volume 988.23(5)
_computing_cell_refinement 'CrysAlisPro 1.171.39.43c (Rigaku OD, 2018)'
_computing_data_collection 'CrysAlisPro 1.171.39.43c (Rigaku OD, 2018)'
_computing_data_reduction 'CrysAlisPro 1.171.39.43c (Rigaku OD, 2018)'
_computing_molecular_graphics 'Olex2 (Dolomanov et al., 2009)'
_computing_publication_material 'Olex2 (Dolomanov et al., 2009)'
_computing_structure_refinement 'ShelXL (Sheldrick, 2015)'
_computing_structure_solution 'ShelXT (Sheldrick, 2015)'
_diffrn_ambient_environment N~2~
_diffrn_ambient_temperature 173.00(10)
_diffrn_detector 'CCD plate'
_diffrn_detector_area_resol_mean 16.0965
_diffrn_detector_type Eos
_diffrn_measured_fraction_theta_full 1.000
_diffrn_measured_fraction_theta_max 0.929
_diffrn_measurement_details
;
List of Runs (angles in degrees, time in seconds):

  # Type    Start    End  Width  t~exp~   \w     \q     \k     \f   Frames
#--------------------------------------------------------------------------
  1  \w    -10.00 103.00   1.00   27.50    --   27.42  57.00   0.00  113
  2  \w    -16.00 112.00   1.00   27.50    --   27.42  77.00 -90.00  128
  3  \w    -16.00 112.00   1.00   27.50    --   27.42  77.00  30.00  128
  4  \w    -10.00 103.00   1.00   27.50    --   27.42  57.00-180.00  113
  5  \w     35.00 122.00   1.00   27.50    --   27.42 178.00 -90.00   87
  6  \w     35.00 122.00   1.00   27.50    --   27.42 178.00-180.00   87
  7  \w   -108.00 -55.00   1.00   27.50    --  -23.50-153.00-144.00   53
  8  \w    -54.00  83.00   1.00   27.50    --   27.42 -38.00  30.00  137
  9  \w     35.00 122.00   1.00   27.50    --   27.42 178.00 -30.00   87
 10  \w    -16.00  63.00   1.00   27.50    --   27.42  77.00 120.00   79
 11  \w    -49.00  65.00   1.00   27.50    --   27.42 -57.00 -90.00  114
;
_diffrn_measurement_device 'four-circle diffractometer'
_diffrn_measurement_device_type 'SuperNova, Single source at offset/far, Eos'
_diffrn_measurement_method '\w scans'
_diffrn_orient_matrix_type 'CrysAlisPro convention (1999,Acta A55,543-557)'
_diffrn_orient_matrix_UB_11 0.0587525000
_diffrn_orient_matrix_UB_12 0.0269970000
_diffrn_orient_matrix_UB_13 -0.0287144000
_diffrn_orient_matrix_UB_21 -0.0685854000
_diffrn_orient_matrix_UB_22 -0.0347918000
_diffrn_orient_matrix_UB_23 -0.0425092000
_diffrn_orient_matrix_UB_31 -0.0255688000
_diffrn_orient_matrix_UB_32 0.0687950000
_diffrn_orient_matrix_UB_33 0.0056342000
_diffrn_radiation_monochromator mirror
_diffrn_radiation_probe x-ray
_diffrn_radiation_type MoK\a
_diffrn_radiation_wavelength 0.71073
_diffrn_reflns_av_R_equivalents 0.0382
_diffrn_reflns_av_unetI/netI 0.0376
_diffrn_reflns_Laue_measured_fraction_full 1.000
_diffrn_reflns_Laue_measured_fraction_max 0.929
_diffrn_reflns_limit_h_max 10
_diffrn_reflns_limit_h_min -10
_diffrn_reflns_limit_k_max 12
_diffrn_reflns_limit_k_min -12
_diffrn_reflns_limit_l_max 18
_diffrn_reflns_limit_l_min -18
_diffrn_reflns_number 16903
_diffrn_reflns_point_group_measured_fraction_full 1.000
_diffrn_reflns_point_group_measured_fraction_max 0.929
_diffrn_reflns_theta_full 25.242
_diffrn_reflns_theta_max 28.103
_diffrn_reflns_theta_min 2.345
_diffrn_source 'micro-focus sealed X-ray tube'
_diffrn_source_type 'SuperNova (Mo) X-ray Source'
_exptl_absorpt_coefficient_mu 1.165
_exptl_absorpt_correction_T_max 1.00000
_exptl_absorpt_correction_T_min 0.78321
_exptl_absorpt_correction_type multi-scan
_exptl_absorpt_process_details
;
CrysAlisPro 1.171.39.43c (Rigaku Oxford Diffraction, 2018)
Empirical absorption correction using spherical harmonics,
 implemented in SCALE3 ABSPACK scaling algorithm.
;
_exptl_crystal_colour 'clear light blue'
_exptl_crystal_colour_lustre clear
_exptl_crystal_colour_modifier light
_exptl_crystal_colour_primary blue
_exptl_crystal_density_diffrn 1.604
_exptl_crystal_description prism
_exptl_crystal_F_000 486
_exptl_crystal_size_max 0.15
_exptl_crystal_size_mid 0.1
_exptl_crystal_size_min 0.05
_refine_diff_density_max 0.324
_refine_diff_density_min -0.294
_refine_diff_density_rms 0.061
_refine_ls_extinction_method none
_refine_ls_goodness_of_fit_ref 1.033
_refine_ls_hydrogen_treatment constr
_refine_ls_matrix_type full
_refine_ls_number_parameters 264
_refine_ls_number_reflns 4480
_refine_ls_number_restraints 0
_refine_ls_restrained_S_all 1.033
_refine_ls_R_factor_all 0.0486
_refine_ls_R_factor_gt 0.0333
_refine_ls_shift/su_max 0.001
_refine_ls_shift/su_mean 0.000
_refine_ls_structure_factor_coef Fsqd
_refine_ls_weighting_details 'w=1/[\s^2^(Fo^2^)+(0.0303P)^2^+0.3672P] where P=(Fo^2^+2Fc^2^)/3'
_refine_ls_weighting_scheme calc
_refine_ls_wR_factor_gt 0.0707
_refine_ls_wR_factor_ref 0.0776
_reflns_Friedel_coverage 0.000
_reflns_number_gt 3596
_reflns_number_total 4480
_reflns_threshold_expression 'I > 2\s(I)'
_cod_data_source_file d0dt02482a2.cif
_cod_data_source_block 19ma035_PM305
_cod_depositor_comments 'Adding full bibliography for 7705237--7705245.cif.'
_cod_original_cell_volume 988.23(4)
_cod_database_code 7705240
_shelx_shelxl_version_number 2014/7
_chemical_oxdiff_formula C19H17Cl2Co1N5O2
_chemical_oxdiff_usercomment PM305
_shelx_space_group_comment
;
The symmetry employed for this shelxl refinement is uniquely defined
by the following loop, which should always be used as a source of
symmetry information in preference to the above space-group names.
They are only intended as comments.
;
_shelx_estimated_absorpt_t_max 0.944
_shelx_estimated_absorpt_t_min 0.845
_reflns_odcompleteness_completeness 99.98
_reflns_odcompleteness_iscentric 1
_reflns_odcompleteness_theta 26.32
_olex2_refinement_description
;
1. Fixed Uiso
 At 1.2 times of:
  All C(H) groups, {H22A,H22B,H22C} of C22
 At 1.5 times of:
  {H29A,H29B,H29C} of C29
2.a Aromatic/amide H refined with riding coordinates:
 C6(H6), C8(H8), C17(H17), C24(H24), C7(H7), C27(H27), C18(H18), C25(H25),
 C20(H20), C19(H19), C26(H26)
2.b Idealised Me refined as rotating group:
 C29(H29A,H29B,H29C), C22(H22A,H22B,H22C)
;
_olex2_date_sample_data_collection 2019-03-01
_olex2_submission_special_instructions 'No special instructions were received'
_oxdiff_exptl_absorpt_empirical_details
;
Empirical correction (ABSPACK) includes:
- Absorption correction using spherical harmonics
- Frame scaling
;
_oxdiff_exptl_absorpt_empirical_full_max 1.647
_oxdiff_exptl_absorpt_empirical_full_min 0.750

loop_
_space_group_symop_operation_xyz
'x, y, z'
'-x, -y, -z'

loop_
_atom_site_label
_atom_site_type_symbol
_atom_site_fract_x
_atom_site_fract_y
_atom_site_fract_z
_atom_site_U_iso_or_equiv
_atom_site_adp_type
_atom_site_occupancy
_atom_site_site_symmetry_order
_atom_site_calc_flag
_atom_site_refinement_flags_posn
_atom_site_refinement_flags_adp
_atom_site_refinement_flags_occupancy
_atom_site_disorder_assembly
_atom_site_disorder_group
Co1 Co 0.23093(4) 0.26103(3) 0.25612(2) 0.02743(9) Uani 1 1 d . . . . .
Cl2 Cl 0.15728(7) 0.03171(6) 0.14444(4) 0.03306(13) Uani 1 1 d . . . . .
Cl3 Cl 0.01686(7) 0.36517(6) 0.29423(4) 0.03629(14) Uani 1 1 d . . . . .
O14 O 0.29100(19) 0.17872(16) 0.38857(10) 0.0295(3) Uani 1 1 d . . . . .
O11 O 0.30632(19) 0.40747(16) 0.15737(10) 0.0306(3) Uani 1 1 d . . . . .
N4 N 0.4804(2) 0.39093(18) 0.32236(12) 0.0235(4) Uani 1 1 d . . . . .
N15 N 0.5195(2) 0.23556(19) 0.52674(12) 0.0261(4) Uani 1 1 d . . . . .
N21 N 0.5452(2) 0.12546(18) 0.65388(12) 0.0265(4) Uani 1 1 d . . . . .
N28 N 0.5482(2) 0.74617(19) 0.03403(12) 0.0280(4) Uani 1 1 d . . . . .
N12 N 0.5331(2) 0.61886(19) 0.15383(12) 0.0272(4) Uani 1 1 d . . . . .
C9 C 0.5558(3) 0.3753(2) 0.40819(14) 0.0242(4) Uani 1 1 d . . . . .
C23 C 0.4425(3) 0.6579(2) 0.07979(15) 0.0265(4) Uani 1 1 d . . . . .
C13 C 0.4409(3) 0.2514(2) 0.44223(15) 0.0254(4) Uani 1 1 d . . . . .
C5 C 0.5649(3) 0.4988(2) 0.28308(14) 0.0240(4) Uani 1 1 d . . . . .
C16 C 0.4365(3) 0.1364(2) 0.57284(14) 0.0260(4) Uani 1 1 d . . . . .
C10 C 0.4547(3) 0.5056(2) 0.18971(15) 0.0254(4) Uani 1 1 d . . . . .
C6 C 0.7332(3) 0.5930(2) 0.32832(15) 0.0281(4) Uani 1 1 d . . . . .
H6 H 0.7926 0.6651 0.2998 0.034 Uiso 1 1 calc R . . . .
C8 C 0.7227(3) 0.4689(2) 0.45831(15) 0.0276(4) Uani 1 1 d . . . . .
H8 H 0.7739 0.4586 0.5184 0.033 Uiso 1 1 calc R . . . .
C17 C 0.2582(3) 0.0488(2) 0.55235(16) 0.0312(5) Uani 1 1 d . . . . .
H17 H 0.1803 0.0525 0.4981 0.037 Uiso 1 1 calc R . . . .
C24 C 0.2589(3) 0.6298(2) 0.04950(16) 0.0335(5) Uani 1 1 d . . . . .
H24 H 0.1833 0.5706 0.0790 0.040 Uiso 1 1 calc R . . . .
C7 C 0.8116(3) 0.5776(2) 0.41733(16) 0.0309(5) Uani 1 1 d . . . . .
H7 H 0.9244 0.6407 0.4495 0.037 Uiso 1 1 calc R . . . .
C27 C 0.4787(3) 0.8016(2) -0.03846(16) 0.0351(5) Uani 1 1 d . . . . .
H27 H 0.5544 0.8596 -0.0685 0.042 Uiso 1 1 calc R . . . .
C18 C 0.1967(3) -0.0419(2) 0.61047(16) 0.0339(5) Uani 1 1 d . . . . .
H18 H 0.0780 -0.0982 0.5961 0.041 Uiso 1 1 calc R . . . .
C29 C 0.7414(3) 0.7852(3) 0.06540(17) 0.0356(5) Uani 1 1 d . . . . .
H29A H 0.7785 0.8463 0.1316 0.053 Uiso 1 1 calc GR . . . .
H29B H 0.7960 0.8426 0.0245 0.053 Uiso 1 1 calc GR . . . .
H29C H 0.7760 0.6924 0.0606 0.053 Uiso 1 1 calc GR . . . .
C25 C 0.1894(3) 0.6878(3) -0.02249(18) 0.0399(6) Uani 1 1 d . . . . .
H25 H 0.0676 0.6694 -0.0410 0.048 Uiso 1 1 calc R . . . .
C20 C 0.4843(3) 0.0349(2) 0.71102(16) 0.0329(5) Uani 1 1 d . . . . .
H20 H 0.5623 0.0306 0.7650 0.039 Uiso 1 1 calc R . . . .
C22 C 0.7339(3) 0.2144(3) 0.67990(16) 0.0345(5) Uani 1 1 d . . . . .
H22A H 0.7862 0.1912 0.6253 0.041 Uiso 1 1 calc GR . . . .
H22B H 0.7939 0.1873 0.7340 0.041 Uiso 1 1 calc GR . . . .
H22C H 0.7444 0.3225 0.6974 0.041 Uiso 1 1 calc GR . . . .
C19 C 0.3127(3) -0.0495(2) 0.69123(16) 0.0346(5) Uani 1 1 d . . . . .
H19 H 0.2729 -0.1114 0.7309 0.041 Uiso 1 1 calc R . . . .
C26 C 0.3020(3) 0.7745(3) -0.06797(17) 0.0394(6) Uani 1 1 d . . . . .
H26 H 0.2563 0.8131 -0.1178 0.047 Uiso 1 1 calc R . . . .

loop_
_atom_site_aniso_label
_atom_site_aniso_U_11
_atom_site_aniso_U_22
_atom_site_aniso_U_33
_atom_site_aniso_U_23
_atom_site_aniso_U_13
_atom_site_aniso_U_12
Co1 0.02628(16) 0.02730(16) 0.02579(16) 0.00895(12) 0.00273(12) 0.00273(12)
Cl2 0.0348(3) 0.0289(3) 0.0277(3) 0.0077(2) 0.0001(2) -0.0007(2)
Cl3 0.0312(3) 0.0399(3) 0.0366(3) 0.0090(2) 0.0050(2) 0.0105(2)
O14 0.0308(8) 0.0314(8) 0.0238(8) 0.0116(6) 0.0003(6) 0.0042(6)
O11 0.0320(8) 0.0286(7) 0.0247(8) 0.0105(6) 0.0012(6) -0.0024(6)
N4 0.0275(9) 0.0239(8) 0.0206(8) 0.0077(7) 0.0062(7) 0.0077(7)
N15 0.0299(9) 0.0286(9) 0.0223(9) 0.0115(7) 0.0041(7) 0.0098(7)
N21 0.0320(10) 0.0251(9) 0.0230(9) 0.0088(7) 0.0036(7) 0.0089(7)
N28 0.0317(10) 0.0247(9) 0.0240(9) 0.0073(7) 0.0066(8) 0.0007(7)
N12 0.0298(9) 0.0269(9) 0.0243(9) 0.0103(7) 0.0075(7) 0.0032(7)
C9 0.0289(11) 0.0252(10) 0.0220(10) 0.0075(8) 0.0060(8) 0.0125(8)
C23 0.0326(11) 0.0217(10) 0.0227(10) 0.0064(8) 0.0076(9) 0.0020(8)
C13 0.0319(11) 0.0248(10) 0.0232(10) 0.0079(8) 0.0076(9) 0.0126(9)
C5 0.0276(10) 0.0230(10) 0.0231(10) 0.0064(8) 0.0092(8) 0.0079(8)
C16 0.0337(11) 0.0248(10) 0.0218(10) 0.0067(8) 0.0050(9) 0.0130(9)
C10 0.0312(11) 0.0242(10) 0.0220(10) 0.0067(8) 0.0087(9) 0.0077(9)
C6 0.0272(11) 0.0275(10) 0.0302(11) 0.0085(9) 0.0097(9) 0.0063(9)
C8 0.0279(11) 0.0312(11) 0.0243(11) 0.0072(9) 0.0031(9) 0.0111(9)
C17 0.0344(12) 0.0330(11) 0.0278(12) 0.0112(9) 0.0034(9) 0.0123(10)
C24 0.0328(12) 0.0329(12) 0.0350(13) 0.0166(10) 0.0079(10) 0.0026(9)
C7 0.0244(11) 0.0319(11) 0.0326(12) 0.0045(10) 0.0035(9) 0.0065(9)
C27 0.0458(14) 0.0291(11) 0.0286(12) 0.0142(10) 0.0092(10) 0.0013(10)
C18 0.0341(12) 0.0327(11) 0.0351(13) 0.0111(10) 0.0080(10) 0.0082(10)
C29 0.0306(12) 0.0415(13) 0.0316(12) 0.0140(10) 0.0095(10) -0.0009(10)
C25 0.0337(13) 0.0392(13) 0.0428(14) 0.0157(11) 0.0013(11) 0.0038(10)
C20 0.0464(14) 0.0308(11) 0.0241(11) 0.0133(9) 0.0043(10) 0.0130(10)
C22 0.0341(12) 0.0367(12) 0.0310(12) 0.0140(10) -0.0006(10) 0.0077(10)
C19 0.0445(14) 0.0335(12) 0.0284(12) 0.0153(10) 0.0090(10) 0.0094(10)
C26 0.0439(14) 0.0411(13) 0.0306(13) 0.0183(11) 0.0002(11) 0.0051(11)

loop_
_atom_type_symbol
_atom_type_description
_atom_type_scat_dispersion_real
_atom_type_scat_dispersion_imag
_atom_type_scat_source
C C 0.0033 0.0016 'International Tables Vol C Tables 4.2.6.8 and 6.1.1.4'
H H 0.0000 0.0000 'International Tables Vol C Tables 4.2.6.8 and 6.1.1.4'
Cl Cl 0.1484 0.1585 'International Tables Vol C Tables 4.2.6.8 and 6.1.1.4'
Co Co 0.3494 0.9721 'International Tables Vol C Tables 4.2.6.8 and 6.1.1.4'
N N 0.0061 0.0033 'International Tables Vol C Tables 4.2.6.8 and 6.1.1.4'
O O 0.0106 0.0060 'International Tables Vol C Tables 4.2.6.8 and 6.1.1.4'

loop_
_geom_angle_atom_site_label_1
_geom_angle_atom_site_label_2
_geom_angle_atom_site_label_3
_geom_angle
_geom_angle_site_symmetry_1
_geom_angle_site_symmetry_3
_geom_angle_publ_flag
Cl3 Co1 Cl2 119.54(2) . . ?
O14 Co1 Cl2 97.98(4) . . ?
O14 Co1 Cl3 98.69(4) . . ?
O11 Co1 Cl2 96.80(4) . . ?
O11 Co1 Cl3 94.51(4) . . ?
O11 Co1 O14 151.97(5) . . ?
N4 Co1 Cl2 125.11(5) . . ?
N4 Co1 Cl3 115.28(5) . . ?
N4 Co1 O14 76.10(6) . . ?
N4 Co1 O11 75.91(6) . . ?
C13 O14 Co1 113.40(13) . . ?
C10 O11 Co1 113.85(12) . . ?
C9 N4 Co1 119.49(13) . . ?
C9 N4 C5 120.66(18) . . ?
C5 N4 Co1 119.72(13) . . ?
C13 N15 C16 122.29(18) . . ?
C16 N21 C22 119.43(17) . . ?
C20 N21 C16 122.02(18) . . ?
C20 N21 C22 118.54(17) . . ?
C23 N28 C29 119.54(17) . . ?
C27 N28 C23 121.69(18) . . ?
C27 N28 C29 118.75(18) . . ?
C10 N12 C23 121.00(18) . . ?
N4 C9 C13 113.48(17) . . ?
N4 C9 C8 120.96(18) . . ?
C8 C9 C13 125.55(18) . . ?
N28 C23 C24 116.98(18) . . ?
N12 C23 N28 114.09(18) . . ?
N12 C23 C24 128.74(19) . . ?
O14 C13 N15 130.02(19) . . ?
O14 C13 C9 117.42(17) . . ?
N15 C13 C9 112.56(17) . . ?
N4 C5 C10 112.97(17) . . ?
N4 C5 C6 121.11(19) . . ?
C6 C5 C10 125.90(18) . . ?
N15 C16 N21 113.50(18) . . ?
N15 C16 C17 130.01(19) . . ?
N21 C16 C17 116.46(18) . . ?
O11 C10 N12 129.52(19) . . ?
O11 C10 C5 117.24(17) . . ?
N12 C10 C5 113.24(18) . . ?
C5 C6 H6 120.8 . . ?
C5 C6 C7 118.46(19) . . ?
C7 C6 H6 120.8 . . ?
C9 C8 H8 120.7 . . ?
C7 C8 C9 118.64(19) . . ?
C7 C8 H8 120.7 . . ?
C16 C17 H17 119.3 . . ?
C18 C17 C16 121.5(2) . . ?
C18 C17 H17 119.3 . . ?
C23 C24 H24 119.4 . . ?
C25 C24 C23 121.2(2) . . ?
C25 C24 H24 119.4 . . ?
C6 C7 H7 119.9 . . ?
C8 C7 C6 120.14(19) . . ?
C8 C7 H7 119.9 . . ?
N28 C27 H27 119.3 . . ?
C26 C27 N28 121.5(2) . . ?
C26 C27 H27 119.3 . . ?
C17 C18 H18 120.2 . . ?
C17 C18 C19 119.7(2) . . ?
C19 C18 H18 120.2 . . ?
N28 C29 H29A 109.5 . . ?
N28 C29 H29B 109.5 . . ?
N28 C29 H29C 109.5 . . ?
H29A C29 H29B 109.5 . . ?
H29A C29 H29C 109.5 . . ?
H29B C29 H29C 109.5 . . ?
C24 C25 H25 120.2 . . ?
C24 C25 C26 119.7(2) . . ?
C26 C25 H25 120.2 . . ?
N21 C20 H20 119.3 . . ?
C19 C20 N21 121.5(2) . . ?
C19 C20 H20 119.3 . . ?
N21 C22 H22A 109.5 . . ?
N21 C22 H22B 109.5 . . ?
N21 C22 H22C 109.5 . . ?
H22A C22 H22B 109.5 . . ?
H22A C22 H22C 109.5 . . ?
H22B C22 H22C 109.5 . . ?
C18 C19 H19 120.5 . . ?
C20 C19 C18 118.9(2) . . ?
C20 C19 H19 120.5 . . ?
C27 C26 C25 118.9(2) . . ?
C27 C26 H26 120.5 . . ?
C25 C26 H26 120.5 . . ?

loop_
_geom_bond_atom_site_label_1
_geom_bond_atom_site_label_2
_geom_bond_distance
_geom_bond_site_symmetry_2
_geom_bond_publ_flag
Co1 Cl2 2.2619(6) . ?
Co1 Cl3 2.2491(6) . ?
Co1 O14 2.2250(14) . ?
Co1 O11 2.2171(14) . ?
Co1 N4 2.0181(16) . ?
O14 C13 1.256(2) . ?
O11 C10 1.253(2) . ?
N4 C9 1.339(2) . ?
N4 C5 1.343(2) . ?
N15 C13 1.332(2) . ?
N15 C16 1.351(3) . ?
N21 C16 1.377(2) . ?
N21 C20 1.356(3) . ?
N21 C22 1.476(3) . ?
N28 C23 1.373(2) . ?
N28 C27 1.357(3) . ?
N28 C29 1.468(3) . ?
N12 C23 1.355(3) . ?
N12 C10 1.331(3) . ?
C9 C13 1.506(3) . ?
C9 C8 1.385(3) . ?
C23 C24 1.405(3) . ?
C5 C10 1.508(3) . ?
C5 C6 1.380(3) . ?
C16 C17 1.406(3) . ?
C6 H6 0.9300 . ?
C6 C7 1.386(3) . ?
C8 H8 0.9300 . ?
C8 C7 1.380(3) . ?
C17 H17 0.9300 . ?
C17 C18 1.369(3) . ?
C24 H24 0.9300 . ?
C24 C25 1.367(3) . ?
C7 H7 0.9300 . ?
C27 H27 0.9300 . ?
C27 C26 1.353(3) . ?
C18 H18 0.9300 . ?
C18 C19 1.392(3) . ?
C29 H29A 0.9600 . ?
C29 H29B 0.9600 . ?
C29 H29C 0.9600 . ?
C25 H25 0.9300 . ?
C25 C26 1.394(3) . ?
C20 H20 0.9300 . ?
C20 C19 1.354(3) . ?
C22 H22A 0.9600 . ?
C22 H22B 0.9600 . ?
C22 H22C 0.9600 . ?
C19 H19 0.9300 . ?
C26 H26 0.9300 . ?
